data_7052642
loop_
_publ_author_name
'Monteiro, Jorge H. S. K.'
'Adati, Renata D.'
'Davolos, Marian R.'
'Vicenti, Juliano R. M.'
'Burrow, Robert A.'

_publ_section_title
;
 Correlation between structural data and spectroscopic studies of a new
 \b-diketonate complex with trivalent europium and gadolinium
;
_journal_issue 6
_journal_name_full 'New Journal of Chemistry'
_journal_page_first 1234
_journal_paper_doi 10.1039/c0nj00831a
_journal_volume 35
_journal_year 2011
_chemical_formula_sum 'C78 H78 Gd O10 P'
_chemical_formula_weight 1363.62
_space_group_crystal_system triclinic
_space_group_IT_number 2
_space_group_name_Hall '-P 1'
_space_group_name_H-M_alt 'P -1'
_symmetry_cell_setting triclinic
_symmetry_space_group_name_Hall '-P 1'
_symmetry_space_group_name_H-M 'P -1'
_atom_sites_solution_hydrogens geom
_atom_sites_solution_primary direct
_atom_sites_solution_secondary difmap
_audit_creation_method 'APEX2 v2010.1-2'
_cell_angle_alpha 96.576(2)
_cell_angle_beta 103.758(2)
_cell_angle_gamma 103.779(2)
_cell_formula_units_Z 2
_cell_length_a 12.7974(5)
_cell_length_b 13.1246(5)
_cell_length_c 21.5904(8)
_cell_measurement_reflns_used 212
_cell_measurement_temperature 296.(2)
_cell_measurement_theta_max 20.6895
_cell_measurement_theta_min 2.1962
_cell_volume 3364.1(2)
_computing_cell_refinement 'APEX2 v2009.11-0 (Bruker AXS)'
_computing_data_collection 'Bruker Instrument Service v2009, 11, 0, 0'
_computing_data_reduction 'SAINT V7.68A (Bruker AXS, 2009)'
_computing_structure_refinement 'SHELXL-97 (Sheldrick, 2008)'
_computing_structure_solution 'SHELXS-97 (Sheldrick, 2008)'
_diffrn_ambient_temperature 296.(2)
_diffrn_detector_area_resol_mean 8.3333
_diffrn_measured_fraction_theta_full 0.984
_diffrn_measured_fraction_theta_max 0.984
_diffrn_radiation_monochromator graphite
_diffrn_radiation_type MoK\a
_diffrn_radiation_wavelength 0.71073
_diffrn_reflns_av_R_equivalents 0.0409
_diffrn_reflns_av_sigmaI/netI 0.0707
_diffrn_reflns_limit_h_max 17
_diffrn_reflns_limit_h_min -18
_diffrn_reflns_limit_k_max 18
_diffrn_reflns_limit_k_min -18
_diffrn_reflns_limit_l_max 29
_diffrn_reflns_limit_l_min -30
_diffrn_reflns_number 60076
_diffrn_reflns_theta_full 30.56
_diffrn_reflns_theta_max 30.56
_diffrn_reflns_theta_min 2.56
_exptl_absorpt_coefficient_mu 1.069
_exptl_absorpt_correction_T_max 0.91
_exptl_absorpt_correction_T_min 0.78
_exptl_absorpt_correction_type numerical
_exptl_absorpt_process_details 'SADABS V2008/1 (Bruker AXS)'
_exptl_crystal_colour colourless
_exptl_crystal_density_diffrn 1.346
_exptl_crystal_density_method 'not measured'
_exptl_crystal_description block
_exptl_crystal_F_000 1410
_exptl_crystal_size_max 0.23
_exptl_crystal_size_mid 0.15
_exptl_crystal_size_min 0.09
_refine_diff_density_max 1.172
_refine_diff_density_min -1.215
_refine_ls_extinction_method none
_refine_ls_goodness_of_fit_ref 1.018
_refine_ls_hydrogen_treatment constr
_refine_ls_matrix_type full
_refine_ls_number_parameters 857
_refine_ls_number_reflns 20292
_refine_ls_number_restraints 0
_refine_ls_restrained_S_all 1.018
_refine_ls_R_factor_all 0.0697
_refine_ls_R_factor_gt 0.0458
_refine_ls_shift/su_max 0.002
_refine_ls_shift/su_mean 0.000
_refine_ls_structure_factor_coef Fsqd
_refine_ls_weighting_details 'calc w=1/[\s^2^(Fo^2^)+(0.0440P)^2^+1.5713P] where P=(Fo^2^+2Fc^2^)/3'
_refine_ls_weighting_scheme calc
_refine_ls_wR_factor_gt 0.0907
_refine_ls_wR_factor_ref 0.1000
_reflns_number_gt 15783
_reflns_number_total 20292
_reflns_threshold_expression >2sigma(I)
_cod_data_source_file c0nj00831a.txt
_cod_data_source_block RB_Gdtppo_8110
_cod_database_code 7052642

loop_
_space_group_symop_operation_xyz
'x, y, z'
'-x, -y, -z'

loop_
_atom_site_label
_atom_site_type_symbol
_atom_site_fract_x
_atom_site_fract_y
_atom_site_fract_z
_atom_site_U_iso_or_equiv
_atom_site_adp_type
_atom_site_occupancy
_atom_site_symmetry_multiplicity
_atom_site_calc_flag
_atom_site_refinement_flags
_atom_site_disorder_assembly
_atom_site_disorder_group
Gd1 Gd 0.961734(11) 0.894735(10) 0.724469(6) 0.01935(4) Uani 1 1 d . . .
O1 O 0.90473(15) 0.75795(14) 0.78352(9) 0.0223(4) Uani 1 1 d . . .
O2 O 1.57684(17) 0.72219(17) 0.82758(11) 0.0356(5) Uani 1 1 d . . .
O3 O 1.11619(16) 0.83599(16) 0.76927(10) 0.0309(5) Uani 1 1 d . . .
O4 O 1.06627(17) 0.90067(15) 0.65084(10) 0.0277(4) Uani 1 1 d . . .
O5 O 1.38229(18) 0.81337(17) 0.48410(10) 0.0352(5) Uani 1 1 d . . .
O6 O 0.96881(19) 1.05117(16) 0.68535(10) 0.0336(5) Uani 1 1 d . . .
O7 O 0.83073(16) 0.79366(15) 0.63336(9) 0.0274(4) Uani 1 1 d . . .
O8 O 0.4330(2) 1.1848(2) 0.74599(15) 0.0738(10) Uani 1 1 d . . .
O9 O 0.79157(15) 0.93186(15) 0.72746(9) 0.0255(4) Uani 1 1 d . . .
O10 O 1.03574(17) 1.01928(15) 0.81965(10) 0.0330(5) Uani 1 1 d . . .
P1 P 1.07136(8) 1.10954(7) 0.87579(4) 0.0390(2) Uani 1 1 d . . .
C1 C 0.9538(2) 0.7048(2) 0.82027(12) 0.0191(5) Uani 1 1 d . . .
C2 C 1.0666(2) 0.7058(2) 0.83123(13) 0.0238(6) Uani 1 1 d . . .
H2 H 1.0939 0.6616 0.8593 0.029 Uiso 1 1 calc R . .
C3 C 1.1415(2) 0.7681(2) 0.80316(13) 0.0230(5) Uani 1 1 d . . .
C4 C 1.0876(2) 0.9560(2) 0.60859(13) 0.0216(5) Uani 1 1 d . . .
C5 C 1.0502(2) 1.0466(2) 0.59844(14) 0.0259(6) Uani 1 1 d . . .
H5 H 1.0633 1.0792 0.5629 0.031 Uiso 1 1 calc R . .
C6 C 0.9946(2) 1.0909(2) 0.63832(13) 0.0234(6) Uani 1 1 d . . .
C7 C 0.7358(2) 0.7986(2) 0.59984(14) 0.0250(6) Uani 1 1 d . . .
C8 C 0.6727(2) 0.8604(2) 0.62112(13) 0.0257(6) Uani 1 1 d . . .
H8 H 0.6041 0.8596 0.5918 0.031(8) Uiso 1 1 calc R . .
C9 C 0.7034(2) 0.9245(2) 0.68331(13) 0.0233(6) Uani 1 1 d . . .
C11 C 0.8844(2) 0.6331(2) 0.85371(13) 0.0208(5) Uani 1 1 d . . .
C12 C 0.7729(2) 0.5838(2) 0.82306(15) 0.0306(6) Uani 1 1 d . . .
H12 H 0.7411 0.5957 0.7810 0.037 Uiso 1 1 calc R . .
C13 C 0.7062(3) 0.5168(3) 0.85255(16) 0.0356(7) Uani 1 1 d . . .
H13 H 0.6304 0.4822 0.8297 0.043 Uiso 1 1 calc R . .
C14 C 0.7483(2) 0.4997(2) 0.91475(14) 0.0276(6) Uani 1 1 d . . .
C15 C 0.8605(3) 0.5505(2) 0.94591(15) 0.0323(7) Uani 1 1 d . . .
H15 H 0.8915 0.5408 0.9887 0.039 Uiso 1 1 calc R . .
C16 C 0.9281(2) 0.6147(2) 0.91593(14) 0.0297(6) Uani 1 1 d . . .
H16 H 1.0048 0.6467 0.9379 0.036 Uiso 1 1 calc R . .
C17 C 0.6761(3) 0.4288(3) 0.94889(16) 0.0368(7) Uani 1 1 d . . .
C18 C 0.5532(3) 0.3822(3) 0.9064(2) 0.0552(10) Uani 1 1 d . . .
H18A H 0.5195 0.4406 0.8978 0.083 Uiso 1 1 calc R . .
H18B H 0.5104 0.3355 0.9294 0.083 Uiso 1 1 calc R . .
H18C H 0.5520 0.3411 0.8653 0.083 Uiso 1 1 calc R . .
C19 C 0.6772(4) 0.4920(3) 1.0127(2) 0.0654(13) Uani 1 1 d . . .
H19A H 0.7530 0.5126 1.0421 0.098 Uiso 1 1 calc R . .
H19B H 0.6256 0.4479 1.0324 0.098 Uiso 1 1 calc R . .
H19C H 0.6536 0.5562 1.0047 0.098 Uiso 1 1 calc R . .
C20 C 0.7224(3) 0.3336(3) 0.96253(19) 0.0492(9) Uani 1 1 d . . .
H20A H 0.7237 0.2935 0.9217 0.074 Uiso 1 1 calc R . .
H20B H 0.6745 0.2870 0.9831 0.074 Uiso 1 1 calc R . .
H20C H 0.7985 0.3595 0.9915 0.074 Uiso 1 1 calc R . .
C31 C 1.2568(2) 0.7560(2) 0.81181(13) 0.0241(6) Uani 1 1 d . . .
C32 C 1.2959(2) 0.6803(2) 0.84347(14) 0.0256(6) Uani 1 1 d . . .
H32 H 1.2488 0.6346 0.8628 0.038(9) Uiso 1 1 calc R . .
C33 C 1.4023(2) 0.6706(2) 0.84718(14) 0.0265(6) Uani 1 1 d . . .
H33 H 1.4270 0.6176 0.8684 0.036(9) Uiso 1 1 calc R . .
C34 C 1.4735(2) 0.7376(2) 0.82030(14) 0.0275(6) Uani 1 1 d . . .
C35 C 1.4360(3) 0.8139(3) 0.78863(17) 0.0365(7) Uani 1 1 d . . .
H35 H 1.4839 0.8607 0.7703 0.044 Uiso 1 1 calc R . .
C36 C 1.3289(3) 0.8210(3) 0.78402(16) 0.0364(7) Uani 1 1 d . . .
H36 H 1.3033 0.8720 0.7611 0.044 Uiso 1 1 calc R . .
C37 C 1.6515(3) 0.7899(3) 0.7997(2) 0.0467(9) Uani 1 1 d . . .
H37A H 1.7245 0.7747 0.8104 0.070 Uiso 1 1 calc R . .
H37B H 1.6606 0.8647 0.8171 0.070 Uiso 1 1 calc R . .
H37C H 1.6205 0.7764 0.7525 0.070 Uiso 1 1 calc R . .
C41 C 1.1617(2) 0.9210(2) 0.57114(13) 0.0230(5) Uani 1 1 d . . .
C42 C 1.1957(2) 0.8296(2) 0.58392(14) 0.0263(6) Uani 1 1 d . . .
H42 H 1.1680 0.7903 0.6137 0.032 Uiso 1 1 calc R . .
C43 C 1.2680(2) 0.7962(2) 0.55413(14) 0.0285(6) Uani 1 1 d . . .
H43 H 1.2907 0.7345 0.5637 0.034 Uiso 1 1 calc R . .
C44 C 1.3086(2) 0.8524(2) 0.50971(14) 0.0274(6) Uani 1 1 d . . .
C45 C 1.2743(2) 0.9419(2) 0.49541(14) 0.0272(6) Uani 1 1 d . . .
H45 H 1.3001 0.9796 0.4645 0.033 Uiso 1 1 calc R . .
C46 C 1.2020(2) 0.9760(2) 0.52654(13) 0.0256(6) Uani 1 1 d . . .
H46 H 1.1798 1.0380 0.5172 0.031 Uiso 1 1 calc R . .
C47 C 1.4176(3) 0.8609(3) 0.43351(16) 0.0420(8) Uani 1 1 d . . .
H47A H 1.3519 0.8563 0.3978 0.063 Uiso 1 1 calc R . .
H47B H 1.4662 0.8231 0.4176 0.063 Uiso 1 1 calc R . .
H47C H 1.4588 0.9360 0.4504 0.063 Uiso 1 1 calc R . .
C61 C 0.9633(2) 1.1920(2) 0.62882(13) 0.0231(5) Uani 1 1 d . . .
C62 C 0.9882(2) 1.2499(2) 0.58189(14) 0.0281(6) Uani 1 1 d . . .
H62 H 1.0256 1.2247 0.5528 0.034 Uiso 1 1 calc R . .
C63 C 0.9588(3) 1.3446(2) 0.57723(16) 0.0341(7) Uani 1 1 d . . .
H63 H 0.9781 1.3837 0.5452 0.041 Uiso 1 1 calc R . .
C64 C 0.9024(3) 1.3842(2) 0.61759(14) 0.0311(7) Uani 1 1 d . . .
C65 C 0.8756(3) 1.3238(3) 0.66303(16) 0.0411(8) Uani 1 1 d . . .
H65 H 0.8352 1.3471 0.6908 0.049 Uiso 1 1 calc R . .
C66 C 0.9063(3) 1.2302(2) 0.66894(16) 0.0368(7) Uani 1 1 d . . .
H66 H 0.8877 1.1915 0.7012 0.044 Uiso 1 1 calc R . .
C67 C 0.8681(3) 1.4871(2) 0.61025(15) 0.0386(8) Uani 1 1 d . . .
C68 C 0.7765(3) 1.4670(3) 0.5459(2) 0.0559(10) Uani 1 1 d . . .
H68A H 0.7491 1.5303 0.5423 0.084 Uiso 1 1 calc R . .
H68B H 0.7145 1.4057 0.5448 0.084 Uiso 1 1 calc R . .
H68C H 0.8076 1.4522 0.5096 0.084 Uiso 1 1 calc R . .
C69 C 0.9663(3) 1.5767(3) 0.6127(3) 0.0674(13) Uani 1 1 d . . .
H69A H 1.0244 1.5857 0.6534 0.101 Uiso 1 1 calc R . .
H69B H 0.9432 1.6426 0.6106 0.101 Uiso 1 1 calc R . .
H69C H 0.9959 1.5609 0.5759 0.101 Uiso 1 1 calc R . .
C70 C 0.8139(4) 1.5201(3) 0.6634(2) 0.0598(11) Uani 1 1 d . . .
H70A H 0.8689 1.5364 0.7059 0.090 Uiso 1 1 calc R . .
H70B H 0.7496 1.4615 0.6628 0.090 Uiso 1 1 calc R . .
H70C H 0.7888 1.5835 0.6550 0.090 Uiso 1 1 calc R . .
C71 C 0.6954(2) 0.7332(2) 0.53287(14) 0.0261(6) Uani 1 1 d . . .
C72 C 0.7732(3) 0.7205(2) 0.49984(14) 0.0303(6) Uani 1 1 d . . .
H72 H 0.8499 0.7579 0.5185 0.036 Uiso 1 1 calc R . .
C73 C 0.7413(3) 0.6546(3) 0.44041(15) 0.0359(7) Uani 1 1 d . . .
H73 H 0.7959 0.6492 0.4181 0.043 Uiso 1 1 calc R . .
C74 C 0.6306(3) 0.5957(3) 0.41235(15) 0.0381(7) Uani 1 1 d . A .
C75 C 0.5522(3) 0.6112(3) 0.44458(16) 0.0426(8) Uani 1 1 d . . .
H75 H 0.4756 0.5737 0.4258 0.051 Uiso 1 1 calc R . .
C76 C 0.5835(3) 0.6804(3) 0.50379(16) 0.0373(7) Uani 1 1 d . . .
H76 H 0.5281 0.6915 0.5243 0.045 Uiso 1 1 calc R . .
C78A C 0.6475(12) 0.4323(11) 0.3574(6) 0.104(6) Uani 0.473(8) 1 d P A 1
H78A H 0.6348 0.4028 0.3955 0.156 Uiso 0.473(8) 1 calc PR A 1
H78B H 0.7281 0.4590 0.3629 0.156 Uiso 0.473(8) 1 calc PR A 1
H78C H 0.6142 0.3763 0.3186 0.156 Uiso 0.473(8) 1 calc PR A 1
C79A C 0.6264(12) 0.5817(9) 0.2951(5) 0.091(4) Uani 0.473(8) 1 d P A 1
H79A H 0.7048 0.6242 0.3093 0.136 Uiso 0.473(8) 1 calc PR A 1
H79B H 0.5778 0.6291 0.2876 0.136 Uiso 0.473(8) 1 calc PR A 1
H79C H 0.6136 0.5321 0.2547 0.136 Uiso 0.473(8) 1 calc PR A 1
C80A C 0.4671(8) 0.4692(9) 0.3217(5) 0.071(3) Uani 0.473(8) 1 d P A 1
H80A H 0.4503 0.4165 0.2821 0.106 Uiso 0.473(8) 1 calc PR A 1
H80B H 0.4342 0.5275 0.3115 0.106 Uiso 0.473(8) 1 calc PR A 1
H80C H 0.4356 0.4351 0.3538 0.106 Uiso 0.473(8) 1 calc PR A 1
C78 C 0.7058(7) 0.4910(8) 0.3325(4) 0.061(3) Uani 0.527(8) 1 d P A 2
H78D H 0.7519 0.4710 0.3698 0.092 Uiso 0.527(8) 1 calc PR A 2
H78E H 0.7498 0.5549 0.3216 0.092 Uiso 0.527(8) 1 calc PR A 2
H78F H 0.6814 0.4323 0.2953 0.092 Uiso 0.527(8) 1 calc PR A 2
C79 C 0.5203(8) 0.5349(7) 0.2985(4) 0.058(3) Uani 0.527(8) 1 d P A 2
H79D H 0.5496 0.6063 0.2898 0.086 Uiso 0.527(8) 1 calc PR A 2
H79E H 0.4499 0.5307 0.3098 0.086 Uiso 0.527(8) 1 calc PR A 2
H79F H 0.5070 0.4816 0.2598 0.086 Uiso 0.527(8) 1 calc PR A 2
C80 C 0.5423(7) 0.4001(6) 0.3676(4) 0.053(2) Uani 0.527(8) 1 d P A 2
H80D H 0.5298 0.3432 0.3309 0.080 Uiso 0.527(8) 1 calc PR A 2
H80E H 0.4707 0.4007 0.3763 0.080 Uiso 0.527(8) 1 calc PR A 2
H80F H 0.5928 0.3875 0.4061 0.080 Uiso 0.527(8) 1 calc PR A 2
C77 C 0.5984(3) 0.5151(3) 0.35028(17) 0.0498(10) Uani 1 1 d . . .
C91 C 0.6288(2) 0.9897(2) 0.69868(14) 0.0264(6) Uani 1 1 d . . .
C92 C 0.5146(2) 0.9619(2) 0.66805(15) 0.0299(6) Uani 1 1 d . . .
H92 H 0.4823 0.8985 0.6364 0.036 Uiso 1 1 calc R . .
C93 C 0.4468(3) 1.0238(3) 0.68241(15) 0.0361(7) Uani 1 1 d . . .
H93 H 0.3690 1.0027 0.6609 0.043 Uiso 1 1 calc R . .
C94 C 0.4927(3) 1.1166(3) 0.72822(17) 0.0451(9) Uani 1 1 d . . .
C95 C 0.6067(3) 1.1471(3) 0.75903(18) 0.0497(9) Uani 1 1 d . . .
H95 H 0.6390 1.2114 0.7899 0.060 Uiso 1 1 calc R . .
C96 C 0.6734(3) 1.0832(3) 0.74455(15) 0.0374(7) Uani 1 1 d . . .
H96 H 0.7510 1.1040 0.7665 0.045 Uiso 1 1 calc R . .
C97 C 0.3163(4) 1.1560(4) 0.7117(3) 0.097(2) Uani 1 1 d . . .
H97A H 0.3080 1.1495 0.6650 0.146 Uiso 1 1 calc R . .
H97B H 0.2828 1.2112 0.7257 0.146 Uiso 1 1 calc R . .
H97C H 0.2785 1.0877 0.7210 0.146 Uiso 1 1 calc R . .
C111 C 0.9742(3) 1.0904(3) 0.92477(16) 0.0445(9) Uani 1 1 d . . .
C112 C 1.0026(4) 1.1256(3) 0.99167(19) 0.0591(11) Uani 1 1 d . . .
H112 H 1.0787 1.1549 1.0158 0.071 Uiso 1 1 calc R . .
C113 C 0.9174(5) 1.1173(3) 1.0226(2) 0.0670(14) Uani 1 1 d . . .
H113 H 0.9362 1.1397 1.0682 0.080 Uiso 1 1 calc R . .
C114 C 0.8079(5) 1.0775(3) 0.9885(2) 0.0650(12) Uani 1 1 d . . .
H114 H 0.7508 1.0755 1.0099 0.078 Uiso 1 1 calc R . .
C115 C 0.7807(4) 1.0407(4) 0.9236(2) 0.0677(12) Uani 1 1 d . . .
H115 H 0.7044 1.0110 0.9000 0.081 Uiso 1 1 calc R . .
C116 C 0.8637(4) 1.0463(3) 0.89171(19) 0.0565(10) Uani 1 1 d . . .
H116 H 0.8437 1.0193 0.8465 0.068 Uiso 1 1 calc R . .
C121 C 1.2129(3) 1.1220(3) 0.92037(18) 0.0515(10) Uani 1 1 d . . .
C122 C 1.2685(3) 1.0547(4) 0.8967(2) 0.0644(13) Uani 1 1 d . . .
H122 H 1.2304 1.0030 0.8585 0.077 Uiso 1 1 calc R . .
C123 C 1.3804(4) 1.0614(4) 0.9282(3) 0.0905(19) Uani 1 1 d . . .
H123 H 1.4195 1.0167 0.9115 0.109 Uiso 1 1 calc R . .
C124 C 1.4317(4) 1.1376(5) 0.9859(3) 0.102(3) Uani 1 1 d . . .
H124 H 1.5061 1.1428 1.0095 0.122 Uiso 1 1 calc R . .
C125 C 1.3751(5) 1.2048(5) 1.0085(3) 0.099(2) Uani 1 1 d . . .
H125 H 1.4114 1.2556 1.0474 0.119 Uiso 1 1 calc R . .
C126 C 1.2690(4) 1.1994(3) 0.97622(19) 0.0715(15) Uani 1 1 d . . .
H126 H 1.2324 1.2482 0.9914 0.086 Uiso 1 1 calc R . .
C131 C 1.0724(4) 1.2363(3) 0.85176(16) 0.0477(9) Uani 1 1 d . . .
C132 C 0.9922(4) 1.2893(3) 0.85932(18) 0.0576(11) Uani 1 1 d . . .
H132 H 0.9369 1.2605 0.8799 0.069 Uiso 1 1 calc R . .
C133 C 0.9941(5) 1.3848(3) 0.8364(2) 0.0708(14) Uani 1 1 d . . .
H133 H 0.9408 1.4220 0.8420 0.085 Uiso 1 1 calc R . .
C134 C 1.0732(5) 1.4247(3) 0.8057(2) 0.0803(17) Uani 1 1 d . . .
H134 H 1.0722 1.4881 0.7885 0.096 Uiso 1 1 calc R . .
C135 C 1.1531(5) 1.3748(4) 0.7996(2) 0.0851(17) Uani 1 1 d . . .
H135 H 1.2087 1.4045 0.7794 0.102 Uiso 1 1 calc R . .
C136 C 1.1531(5) 1.2790(3) 0.8232(2) 0.0695(13) Uani 1 1 d . . .
H136 H 1.2091 1.2443 0.8193 0.083 Uiso 1 1 calc R . .

loop_
_atom_site_aniso_label
_atom_site_aniso_U_11
_atom_site_aniso_U_22
_atom_site_aniso_U_33
_atom_site_aniso_U_23
_atom_site_aniso_U_13
_atom_site_aniso_U_12
Gd1 0.01887(7) 0.02114(7) 0.02161(7) 0.00865(5) 0.00730(5) 0.00822(5)
O1 0.0201(9) 0.0262(10) 0.0244(10) 0.0100(8) 0.0082(8) 0.0089(8)
O2 0.0227(11) 0.0403(12) 0.0526(14) 0.0183(10) 0.0175(10) 0.0136(9)
O3 0.0237(10) 0.0385(11) 0.0407(12) 0.0244(10) 0.0139(9) 0.0143(9)
O4 0.0350(11) 0.0269(10) 0.0328(11) 0.0148(9) 0.0195(9) 0.0157(9)
O5 0.0350(12) 0.0482(13) 0.0351(12) 0.0126(10) 0.0201(10) 0.0224(10)
O6 0.0506(14) 0.0302(11) 0.0380(12) 0.0179(9) 0.0285(11) 0.0227(10)
O7 0.0266(10) 0.0296(10) 0.0274(11) 0.0058(8) 0.0042(8) 0.0134(8)
O8 0.0505(17) 0.089(2) 0.077(2) -0.0286(17) 0.0039(15) 0.0448(16)
O9 0.0199(9) 0.0351(11) 0.0236(10) 0.0081(8) 0.0063(8) 0.0099(8)
O10 0.0359(12) 0.0262(10) 0.0305(11) -0.0002(9) -0.0003(9) 0.0085(9)
P1 0.0533(6) 0.0283(4) 0.0263(4) 0.0053(3) -0.0013(4) 0.0061(4)
C1 0.0211(13) 0.0204(12) 0.0178(13) 0.0050(10) 0.0076(10) 0.0063(10)
C2 0.0217(13) 0.0294(14) 0.0269(14) 0.0145(11) 0.0106(11) 0.0113(11)
C3 0.0211(13) 0.0285(14) 0.0234(14) 0.0093(11) 0.0075(11) 0.0106(11)
C4 0.0180(12) 0.0264(13) 0.0204(13) 0.0047(11) 0.0054(10) 0.0058(10)
C5 0.0312(15) 0.0291(14) 0.0256(15) 0.0130(12) 0.0124(12) 0.0153(12)
C6 0.0256(14) 0.0229(13) 0.0243(14) 0.0074(11) 0.0082(11) 0.0089(11)
C7 0.0244(14) 0.0241(14) 0.0269(15) 0.0093(11) 0.0049(11) 0.0074(11)
C8 0.0239(14) 0.0307(15) 0.0235(14) 0.0089(12) 0.0033(11) 0.0112(12)
C9 0.0200(13) 0.0286(14) 0.0248(14) 0.0109(11) 0.0085(11) 0.0083(11)
C11 0.0201(13) 0.0243(13) 0.0224(13) 0.0073(11) 0.0100(10) 0.0089(10)
C12 0.0257(15) 0.0393(17) 0.0299(16) 0.0171(13) 0.0073(12) 0.0103(13)
C13 0.0241(15) 0.0431(18) 0.0404(18) 0.0188(15) 0.0076(13) 0.0068(13)
C14 0.0241(14) 0.0322(15) 0.0332(16) 0.0152(12) 0.0141(12) 0.0094(12)
C15 0.0338(16) 0.0391(17) 0.0285(16) 0.0148(13) 0.0118(13) 0.0108(13)
C16 0.0254(15) 0.0365(16) 0.0279(16) 0.0120(13) 0.0079(12) 0.0063(12)
C17 0.0349(17) 0.0408(18) 0.0411(19) 0.0214(15) 0.0187(14) 0.0079(14)
C18 0.040(2) 0.067(3) 0.068(3) 0.035(2) 0.0259(19) 0.0096(18)
C19 0.091(3) 0.054(2) 0.066(3) 0.019(2) 0.059(3) 0.007(2)
C20 0.048(2) 0.045(2) 0.063(2) 0.0307(18) 0.0225(19) 0.0108(16)
C31 0.0182(13) 0.0303(14) 0.0269(15) 0.0111(12) 0.0080(11) 0.0081(11)
C32 0.0213(13) 0.0297(14) 0.0283(15) 0.0118(12) 0.0089(11) 0.0065(11)
C33 0.0216(14) 0.0293(14) 0.0315(16) 0.0113(12) 0.0072(11) 0.0099(11)
C34 0.0202(14) 0.0315(15) 0.0323(16) 0.0066(12) 0.0085(12) 0.0080(11)
C35 0.0256(15) 0.0411(18) 0.056(2) 0.0258(16) 0.0224(15) 0.0139(13)
C36 0.0280(16) 0.0431(18) 0.054(2) 0.0307(16) 0.0232(15) 0.0180(14)
C37 0.0259(17) 0.048(2) 0.076(3) 0.0211(19) 0.0248(17) 0.0121(15)
C41 0.0220(13) 0.0267(14) 0.0227(14) 0.0065(11) 0.0055(11) 0.0108(11)
C42 0.0278(15) 0.0272(14) 0.0289(15) 0.0098(12) 0.0113(12) 0.0112(12)
C43 0.0320(16) 0.0292(15) 0.0324(16) 0.0092(12) 0.0145(13) 0.0165(12)
C44 0.0219(14) 0.0357(16) 0.0267(15) 0.0042(12) 0.0088(11) 0.0108(12)
C45 0.0263(14) 0.0359(16) 0.0243(15) 0.0110(12) 0.0105(11) 0.0112(12)
C46 0.0264(14) 0.0295(14) 0.0250(14) 0.0094(11) 0.0076(11) 0.0124(12)
C47 0.045(2) 0.058(2) 0.0372(19) 0.0141(16) 0.0265(16) 0.0241(17)
C61 0.0278(14) 0.0203(13) 0.0228(14) 0.0055(11) 0.0065(11) 0.0092(11)
C62 0.0306(15) 0.0259(14) 0.0325(16) 0.0101(12) 0.0121(12) 0.0105(12)
C63 0.0406(18) 0.0287(15) 0.0377(18) 0.0158(13) 0.0133(14) 0.0113(13)
C64 0.0403(17) 0.0223(14) 0.0292(16) 0.0051(12) 0.0017(13) 0.0134(12)
C65 0.061(2) 0.0392(18) 0.0369(18) 0.0107(14) 0.0210(17) 0.0314(17)
C66 0.056(2) 0.0346(17) 0.0348(17) 0.0161(14) 0.0244(16) 0.0249(15)
C67 0.062(2) 0.0244(15) 0.0303(17) 0.0050(13) 0.0055(15) 0.0215(15)
C68 0.064(3) 0.042(2) 0.061(3) 0.0109(18) 0.000(2) 0.0296(19)
C69 0.057(3) 0.035(2) 0.111(4) 0.022(2) 0.014(3) 0.0193(18)
C70 0.082(3) 0.044(2) 0.064(3) 0.0097(19) 0.021(2) 0.037(2)
C71 0.0272(14) 0.0266(14) 0.0253(15) 0.0060(11) 0.0037(11) 0.0120(12)
C72 0.0284(15) 0.0314(15) 0.0292(16) 0.0048(12) 0.0063(12) 0.0064(12)
C73 0.0350(17) 0.0438(18) 0.0303(17) 0.0028(14) 0.0127(14) 0.0117(14)
C74 0.0363(18) 0.0447(19) 0.0283(17) -0.0033(14) 0.0054(14) 0.0100(15)
C75 0.0261(17) 0.053(2) 0.0373(19) -0.0070(16) -0.0023(14) 0.0076(15)
C76 0.0282(16) 0.0476(19) 0.0345(18) -0.0028(15) 0.0049(13) 0.0158(14)
C78A 0.103(13) 0.099(10) 0.084(9) -0.043(8) -0.031(8) 0.062(10)
C79A 0.112(11) 0.094(9) 0.051(6) -0.010(6) 0.017(6) 0.015(7)
C80A 0.059(6) 0.079(7) 0.052(6) -0.022(5) -0.004(5) 0.012(5)
C78 0.044(5) 0.084(7) 0.043(5) -0.023(4) 0.011(4) 0.013(4)
C79 0.063(6) 0.064(5) 0.033(4) -0.002(4) -0.001(4) 0.015(5)
C80 0.064(6) 0.048(4) 0.046(4) -0.003(3) 0.014(4) 0.018(4)
C77 0.040(2) 0.066(2) 0.0316(19) -0.0172(17) 0.0052(15) 0.0100(18)
C91 0.0242(14) 0.0342(15) 0.0246(15) 0.0077(12) 0.0081(11) 0.0125(12)
C92 0.0247(15) 0.0332(16) 0.0311(16) 0.0041(13) 0.0052(12) 0.0103(12)
C93 0.0263(16) 0.0458(19) 0.0372(18) 0.0063(15) 0.0051(13) 0.0161(14)
C94 0.0390(19) 0.061(2) 0.0385(19) -0.0029(17) 0.0071(15) 0.0288(17)
C95 0.044(2) 0.057(2) 0.042(2) -0.0139(17) 0.0010(16) 0.0243(18)
C96 0.0272(16) 0.052(2) 0.0308(17) -0.0008(15) 0.0012(13) 0.0163(14)
C97 0.041(2) 0.114(4) 0.117(4) -0.056(3) -0.004(3) 0.048(3)
C111 0.071(3) 0.0369(18) 0.0260(17) 0.0077(14) 0.0103(17) 0.0167(17)
C112 0.091(3) 0.038(2) 0.038(2) 0.0012(16) 0.012(2) 0.006(2)
C113 0.121(4) 0.040(2) 0.044(2) 0.0042(18) 0.039(3) 0.014(2)
C114 0.098(4) 0.059(3) 0.056(3) 0.024(2) 0.039(3) 0.032(3)
C115 0.082(3) 0.080(3) 0.050(3) 0.021(2) 0.031(2) 0.020(3)
C116 0.071(3) 0.064(3) 0.037(2) 0.0124(18) 0.022(2) 0.014(2)
C121 0.057(2) 0.040(2) 0.039(2) 0.0190(16) -0.0086(17) -0.0045(18)
C122 0.043(2) 0.062(3) 0.067(3) 0.032(2) -0.012(2) -0.007(2)
C123 0.044(3) 0.098(4) 0.114(4) 0.068(3) -0.007(3) -0.004(3)
C124 0.044(3) 0.121(5) 0.092(4) 0.073(4) -0.035(3) -0.038(3)
C125 0.081(4) 0.104(5) 0.057(3) 0.042(3) -0.027(3) -0.049(3)
C126 0.078(3) 0.059(3) 0.037(2) 0.0175(19) -0.012(2) -0.033(2)
C131 0.075(3) 0.0297(17) 0.0291(18) 0.0039(14) 0.0047(17) 0.0063(17)
C132 0.087(3) 0.039(2) 0.040(2) 0.0076(17) 0.005(2) 0.016(2)
C133 0.116(4) 0.038(2) 0.049(3) 0.0064(19) 0.002(3) 0.026(2)
C134 0.136(5) 0.030(2) 0.057(3) 0.015(2) -0.002(3) 0.014(3)
C135 0.141(5) 0.052(3) 0.070(3) 0.034(2) 0.042(3) 0.018(3)
C136 0.110(4) 0.047(2) 0.064(3) 0.020(2) 0.040(3) 0.024(2)

loop_
_atom_type_symbol
_atom_type_description
_atom_type_scat_dispersion_real
_atom_type_scat_dispersion_imag
_atom_type_scat_source
C C 0.0033 0.0016 'International Tables Vol C Tables 4.2.6.8 and 6.1.1.4'
H H 0.0000 0.0000 'International Tables Vol C Tables 4.2.6.8 and 6.1.1.4'
O O 0.0106 0.0060 'International Tables Vol C Tables 4.2.6.8 and 6.1.1.4'
P P 0.1023 0.0942 'International Tables Vol C Tables 4.2.6.8 and 6.1.1.4'
Gd Gd -0.1653 3.9035 'International Tables Vol C Tables 4.2.6.8 and 6.1.1.4'

loop_
_geom_angle_atom_site_label_1
_geom_angle_atom_site_label_2
_geom_angle_atom_site_label_3
_geom_angle
_geom_angle_site_symmetry_1
_geom_angle_site_symmetry_3
_geom_angle_publ_flag
O7 Gd1 O6 93.56(7) . . y
O7 Gd1 O4 79.01(7) . . y
O6 Gd1 O4 71.83(7) . . y
O7 Gd1 O10 158.07(7) . . y
O6 Gd1 O10 78.85(7) . . y
O4 Gd1 O10 117.06(8) . . y
O7 Gd1 O3 119.19(7) . . y
O6 Gd1 O3 125.35(7) . . y
O4 Gd1 O3 73.26(7) . . y
O10 Gd1 O3 81.25(7) . . y
O7 Gd1 O9 73.69(7) . . y
O6 Gd1 O9 75.06(7) . . y
O4 Gd1 O9 135.13(7) . . y
O10 Gd1 O9 84.45(7) . . y
O3 Gd1 O9 151.57(7) . . y
O7 Gd1 O1 88.89(7) . . y
O6 Gd1 O1 157.53(7) . . y
O4 Gd1 O1 130.43(6) . . y
O10 Gd1 O1 90.66(7) . . y
O3 Gd1 O1 71.52(6) . . y
O9 Gd1 O1 84.26(6) . . y
C1 O1 Gd1 135.50(16) . . ?
C34 O2 C37 116.8(2) . . ?
C3 O3 Gd1 139.86(17) . . ?
C4 O4 Gd1 137.90(17) . . ?
C44 O5 C47 117.6(2) . . ?
C6 O6 Gd1 137.84(18) . . ?
C7 O7 Gd1 135.01(18) . . ?
C94 O8 C97 115.7(3) . . ?
C9 O9 Gd1 132.22(17) . . ?
P1 O10 Gd1 170.71(13) . . ?
O10 P1 C131 113.17(14) . . ?
O10 P1 C121 109.08(17) . . ?
C131 P1 C121 105.74(18) . . ?
O10 P1 C111 110.18(15) . . ?
C131 P1 C111 105.39(18) . . ?
C121 P1 C111 113.25(18) . . ?
O1 C1 C2 125.5(2) . . ?
O1 C1 C11 117.1(2) . . ?
C2 C1 C11 117.4(2) . . ?
C1 C2 C3 123.9(2) . . ?
C1 C2 H2 118.1 . . ?
C3 C2 H2 118.1 . . ?
O3 C3 C2 123.1(2) . . ?
O3 C3 C31 116.4(2) . . ?
C2 C3 C31 120.4(2) . . ?
O4 C4 C5 123.8(2) . . ?
O4 C4 C41 115.1(2) . . ?
C5 C4 C41 121.1(2) . . ?
C6 C5 C4 123.0(2) . . ?
C6 C5 H5 118.5 . . ?
C4 C5 H5 118.5 . . ?
O6 C6 C5 123.8(2) . . ?
O6 C6 C61 114.8(2) . . ?
C5 C6 C61 121.4(2) . . ?
O7 C7 C8 124.5(3) . . ?
O7 C7 C71 115.1(2) . . ?
C8 C7 C71 120.4(2) . . ?
C7 C8 C9 124.6(2) . . ?
C7 C8 H8 117.7 . . ?
C9 C8 H8 117.7 . . ?
O9 C9 C8 124.5(2) . . ?
O9 C9 C91 116.9(2) . . ?
C8 C9 C91 118.6(2) . . ?
C12 C11 C16 117.8(2) . . ?
C12 C11 C1 119.8(2) . . ?
C16 C11 C1 122.4(2) . . ?
C11 C12 C13 121.3(3) . . ?
C11 C12 H12 119.3 . . ?
C13 C12 H12 119.3 . . ?
C14 C13 C12 121.3(3) . . ?
C14 C13 H13 119.4 . . ?
C12 C13 H13 119.4 . . ?
C13 C14 C15 117.3(3) . . ?
C13 C14 C17 122.4(3) . . ?
C15 C14 C17 120.3(3) . . ?
C16 C15 C14 121.5(3) . . ?
C16 C15 H15 119.2 . . ?
C14 C15 H15 119.2 . . ?
C15 C16 C11 120.7(3) . . ?
C15 C16 H16 119.6 . . ?
C11 C16 H16 119.6 . . ?
C19 C17 C14 110.0(3) . . ?
C19 C17 C20 109.1(3) . . ?
C14 C17 C20 109.6(3) . . ?
C19 C17 C18 109.2(3) . . ?
C14 C17 C18 112.0(3) . . ?
C20 C17 C18 106.9(3) . . ?
C17 C18 H18A 109.5 . . ?
C17 C18 H18B 109.5 . . ?
H18A C18 H18B 109.5 . . ?
C17 C18 H18C 109.5 . . ?
H18A C18 H18C 109.5 . . ?
H18B C18 H18C 109.5 . . ?
C17 C19 H19A 109.5 . . ?
C17 C19 H19B 109.5 . . ?
H19A C19 H19B 109.5 . . ?
C17 C19 H19C 109.5 . . ?
H19A C19 H19C 109.5 . . ?
H19B C19 H19C 109.5 . . ?
C17 C20 H20A 109.5 . . ?
C17 C20 H20B 109.5 . . ?
H20A C20 H20B 109.5 . . ?
C17 C20 H20C 109.5 . . ?
H20A C20 H20C 109.5 . . ?
H20B C20 H20C 109.5 . . ?
C32 C31 C36 117.4(2) . . ?
C32 C31 C3 124.1(2) . . ?
C36 C31 C3 118.4(2) . . ?
C33 C32 C31 120.9(3) . . ?
C33 C32 H32 119.5 . . ?
C31 C32 H32 119.5 . . ?
C32 C33 C34 120.7(3) . . ?
C32 C33 H33 119.7 . . ?
C34 C33 H33 119.7 . . ?
O2 C34 C33 115.8(2) . . ?
O2 C34 C35 125.0(3) . . ?
C33 C34 C35 119.2(3) . . ?
C36 C35 C34 119.5(3) . . ?
C36 C35 H35 120.3 . . ?
C34 C35 H35 120.3 . . ?
C35 C36 C31 122.3(3) . . ?
C35 C36 H36 118.9 . . ?
C31 C36 H36 118.9 . . ?
O2 C37 H37A 109.5 . . ?
O2 C37 H37B 109.5 . . ?
H37A C37 H37B 109.5 . . ?
O2 C37 H37C 109.5 . . ?
H37A C37 H37C 109.5 . . ?
H37B C37 H37C 109.5 . . ?
C46 C41 C42 118.3(3) . . ?
C46 C41 C4 123.8(2) . . ?
C42 C41 C4 117.8(2) . . ?
C43 C42 C41 121.1(3) . . ?
C43 C42 H42 119.5 . . ?
C41 C42 H42 119.5 . . ?
C42 C43 C44 120.2(3) . . ?
C42 C43 H43 119.9 . . ?
C44 C43 H43 119.9 . . ?
O5 C44 C45 125.2(3) . . ?
O5 C44 C43 115.2(3) . . ?
C45 C44 C43 119.6(3) . . ?
C46 C45 C44 119.7(3) . . ?
C46 C45 H45 120.1 . . ?
C44 C45 H45 120.1 . . ?
C45 C46 C41 121.1(3) . . ?
C45 C46 H46 119.5 . . ?
C41 C46 H46 119.5 . . ?
O5 C47 H47A 109.5 . . ?
O5 C47 H47B 109.5 . . ?
H47A C47 H47B 109.5 . . ?
O5 C47 H47C 109.5 . . ?
H47A C47 H47C 109.5 . . ?
H47B C47 H47C 109.5 . . ?
C66 C61 C62 117.8(3) . . ?
C66 C61 C6 118.5(2) . . ?
C62 C61 C6 123.7(2) . . ?
C61 C62 C63 120.2(3) . . ?
C61 C62 H62 119.9 . . ?
C63 C62 H62 119.9 . . ?
C64 C63 C62 122.4(3) . . ?
C64 C63 H63 118.8 . . ?
C62 C63 H63 118.8 . . ?
C65 C64 C63 116.5(3) . . ?
C65 C64 C67 122.1(3) . . ?
C63 C64 C67 121.4(3) . . ?
C64 C65 C66 121.6(3) . . ?
C64 C65 H65 119.2 . . ?
C66 C65 H65 119.2 . . ?
C61 C66 C65 121.4(3) . . ?
C61 C66 H66 119.3 . . ?
C65 C66 H66 119.3 . . ?
C69 C67 C64 110.9(3) . . ?
C69 C67 C68 111.3(3) . . ?
C64 C67 C68 108.6(3) . . ?
C69 C67 C70 108.4(3) . . ?
C64 C67 C70 112.4(3) . . ?
C68 C67 C70 105.2(3) . . ?
C67 C68 H68A 109.5 . . ?
C67 C68 H68B 109.5 . . ?
H68A C68 H68B 109.5 . . ?
C67 C68 H68C 109.5 . . ?
H68A C68 H68C 109.5 . . ?
H68B C68 H68C 109.5 . . ?
C67 C69 H69A 109.5 . . ?
C67 C69 H69B 109.5 . . ?
H69A C69 H69B 109.5 . . ?
C67 C69 H69C 109.5 . . ?
H69A C69 H69C 109.5 . . ?
H69B C69 H69C 109.5 . . ?
C67 C70 H70A 109.5 . . ?
C67 C70 H70B 109.5 . . ?
H70A C70 H70B 109.5 . . ?
C67 C70 H70C 109.5 . . ?
H70A C70 H70C 109.5 . . ?
H70B C70 H70C 109.5 . . ?
C72 C71 C76 118.6(3) . . ?
C72 C71 C7 118.8(3) . . ?
C76 C71 C7 122.6(3) . . ?
C73 C72 C71 121.0(3) . . ?
C73 C72 H72 119.5 . . ?
C71 C72 H72 119.5 . . ?
C72 C73 C74 121.3(3) . . ?
C72 C73 H73 119.4 . . ?
C74 C73 H73 119.4 . . ?
C75 C74 C73 117.5(3) . . ?
C75 C74 C77 121.6(3) . . ?
C73 C74 C77 120.8(3) . . ?
C74 C75 C76 121.4(3) . . ?
C74 C75 H75 119.3 . . ?
C76 C75 H75 119.3 . . ?
C71 C76 C75 120.0(3) . . ?
C71 C76 H76 120.0 . . ?
C75 C76 H76 120.0 . . ?
C77 C78A H78A 109.5 . . ?
C77 C78A H78B 109.5 . . ?
C77 C78A H78C 109.5 . . ?
C77 C79A H79A 109.5 . . ?
C77 C79A H79B 109.5 . . ?
C77 C79A H79C 109.5 . . ?
C77 C80A H80A 109.5 . . ?
C77 C80A H80B 109.5 . . ?
C77 C80A H80C 109.5 . . ?
C77 C78 H78D 109.5 . . ?
C77 C78 H78E 109.5 . . ?
H78D C78 H78E 109.5 . . ?
C77 C78 H78F 109.5 . . ?
H78D C78 H78F 109.5 . . ?
H78E C78 H78F 109.5 . . ?
C77 C79 H79D 109.5 . . ?
C77 C79 H79E 109.5 . . ?
H79D C79 H79E 109.5 . . ?
C77 C79 H79F 109.5 . . ?
H79D C79 H79F 109.5 . . ?
H79E C79 H79F 109.5 . . ?
C77 C80 H80D 109.5 . . ?
C77 C80 H80E 109.5 . . ?
H80D C80 H80E 109.5 . . ?
C77 C80 H80F 109.5 . . ?
H80D C80 H80F 109.5 . . ?
H80E C80 H80F 109.5 . . ?
C78A C77 C79 132.6(6) . . ?
C78A C77 C74 112.6(6) . . ?
C79 C77 C74 114.6(4) . . ?
C78A C77 C80A 110.0(8) . . ?
C79 C77 C80A 46.9(5) . . ?
C74 C77 C80A 112.4(4) . . ?
C78A C77 C78 46.8(8) . . ?
C79 C77 C78 114.7(6) . . ?
C74 C77 C78 111.9(4) . . ?
C80A C77 C78 135.6(5) . . ?
C78A C77 C79A 114.9(9) . . ?
C79 C77 C79A 53.6(6) . . ?
C74 C77 C79A 106.4(5) . . ?
C80A C77 C79A 99.8(7) . . ?
C78 C77 C79A 71.2(6) . . ?
C78A C77 C80 54.0(8) . . ?
C79 C77 C80 108.1(5) . . ?
C74 C77 C80 106.0(4) . . ?
C80A C77 C80 63.8(5) . . ?
C78 C77 C80 99.9(6) . . ?
C79A C77 C80 147.3(5) . . ?
C96 C91 C92 117.5(3) . . ?
C96 C91 C9 119.8(3) . . ?
C92 C91 C9 122.7(3) . . ?
C93 C92 C91 121.9(3) . . ?
C93 C92 H92 119.0 . . ?
C91 C92 H92 119.0 . . ?
C94 C93 C92 119.7(3) . . ?
C94 C93 H93 120.1 . . ?
C92 C93 H93 120.1 . . ?
C93 C94 O8 124.6(3) . . ?
C93 C94 C95 119.6(3) . . ?
O8 C94 C95 115.8(3) . . ?
C94 C95 C96 119.9(3) . . ?
C94 C95 H95 120.1 . . ?
C96 C95 H95 120.1 . . ?
C91 C96 C95 121.3(3) . . ?
C91 C96 H96 119.4 . . ?
C95 C96 H96 119.4 . . ?
O8 C97 H97A 109.5 . . ?
O8 C97 H97B 109.5 . . ?
H97A C97 H97B 109.5 . . ?
O8 C97 H97C 109.5 . . ?
H97A C97 H97C 109.5 . . ?
H97B C97 H97C 109.5 . . ?
C116 C111 C112 118.9(4) . . ?
C116 C111 P1 116.0(3) . . ?
C112 C111 P1 124.8(3) . . ?
C111 C112 C113 119.0(4) . . ?
C111 C112 H112 120.5 . . ?
C113 C112 H112 120.5 . . ?
C114 C113 C112 121.2(4) . . ?
C114 C113 H113 119.4 . . ?
C112 C113 H113 119.4 . . ?
C113 C114 C115 119.6(4) . . ?
C113 C114 H114 120.2 . . ?
C115 C114 H114 120.2 . . ?
C114 C115 C116 120.5(5) . . ?
C114 C115 H115 119.8 . . ?
C116 C115 H115 119.8 . . ?
C111 C116 C115 120.7(4) . . ?
C111 C116 H116 119.6 . . ?
C115 C116 H116 119.6 . . ?
C122 C121 C126 119.7(4) . . ?
C122 C121 P1 118.1(3) . . ?
C126 C121 P1 122.2(4) . . ?
C121 C122 C123 121.3(5) . . ?
C121 C122 H122 119.3 . . ?
C123 C122 H122 119.3 . . ?
C122 C123 C124 116.8(6) . . ?
C122 C123 H123 121.6 . . ?
C124 C123 H123 121.6 . . ?
C125 C124 C123 121.0(5) . . ?
C125 C124 H124 119.5 . . ?
C123 C124 H124 119.5 . . ?
C126 C125 C124 121.1(5) . . ?
C126 C125 H125 119.5 . . ?
C124 C125 H125 119.5 . . ?
C125 C126 C121 120.0(6) . . ?
C125 C126 H126 120.0 . . ?
C121 C126 H126 120.0 . . ?
C136 C131 C132 120.1(4) . . ?
C136 C131 P1 117.5(3) . . ?
C132 C131 P1 122.4(3) . . ?
C133 C132 C131 119.6(4) . . ?
C133 C132 H132 120.2 . . ?
C131 C132 H132 120.2 . . ?
C134 C133 C132 119.7(5) . . ?
C134 C133 H133 120.1 . . ?
C132 C133 H133 120.1 . . ?
C135 C134 C133 121.0(4) . . ?
C135 C134 H134 119.5 . . ?
C133 C134 H134 119.5 . . ?
C134 C135 C136 119.9(5) . . ?
C134 C135 H135 120.0 . . ?
C136 C135 H135 120.0 . . ?
C131 C136 C135 119.7(5) . . ?
C131 C136 H136 120.1 . . ?
C135 C136 H136 120.1 . . ?

loop_
_geom_bond_atom_site_label_1
_geom_bond_atom_site_label_2
_geom_bond_distance
_geom_bond_site_symmetry_2
_geom_bond_publ_flag
Gd1 O7 2.2834(19) . y
Gd1 O6 2.2982(19) . y
Gd1 O4 2.3051(19) . y
Gd1 O10 2.315(2) . y
Gd1 O3 2.3291(19) . y
Gd1 O9 2.3556(18) . y
Gd1 O1 2.3923(18) . y
O1 C1 1.268(3) . ?
O2 C34 1.361(3) . ?
O2 C37 1.434(4) . ?
O3 C3 1.268(3) . ?
O4 C4 1.269(3) . ?
O5 C44 1.367(3) . ?
O5 C47 1.429(4) . ?
O6 C6 1.269(3) . ?
O7 C7 1.278(3) . ?
O8 C94 1.386(4) . ?
O8 C97 1.436(5) . ?
O9 C9 1.267(3) . ?
O10 P1 1.494(2) . ?
P1 C131 1.797(4) . ?
P1 C121 1.797(4) . ?
P1 C111 1.806(4) . ?
C1 C2 1.402(4) . ?
C1 C11 1.503(3) . ?
C2 C3 1.404(4) . ?
C2 H2 0.9500 . ?
C3 C31 1.492(4) . ?
C4 C5 1.404(4) . ?
C4 C41 1.500(4) . ?
C5 C6 1.400(4) . ?
C5 H5 0.9500 . ?
C6 C61 1.497(4) . ?
C7 C8 1.387(4) . ?
C7 C71 1.498(4) . ?
C8 C9 1.413(4) . ?
C8 H8 0.9500 . ?
C9 C91 1.494(4) . ?
C11 C12 1.381(4) . ?
C11 C16 1.399(4) . ?
C12 C13 1.391(4) . ?
C12 H12 0.9500 . ?
C13 C14 1.388(4) . ?
C13 H13 0.9500 . ?
C14 C15 1.394(4) . ?
C14 C17 1.527(4) . ?
C15 C16 1.386(4) . ?
C15 H15 0.9500 . ?
C16 H16 0.9500 . ?
C17 C19 1.520(5) . ?
C17 C20 1.533(5) . ?
C17 C18 1.555(5) . ?
C18 H18A 0.9800 . ?
C18 H18B 0.9800 . ?
C18 H18C 0.9800 . ?
C19 H19A 0.9800 . ?
C19 H19B 0.9800 . ?
C19 H19C 0.9800 . ?
C20 H20A 0.9800 . ?
C20 H20B 0.9800 . ?
C20 H20C 0.9800 . ?
C31 C32 1.391(4) . ?
C31 C36 1.395(4) . ?
C32 C33 1.382(4) . ?
C32 H32 0.9500 . ?
C33 C34 1.388(4) . ?
C33 H33 0.9500 . ?
C34 C35 1.388(4) . ?
C35 C36 1.376(4) . ?
C35 H35 0.9500 . ?
C36 H36 0.9500 . ?
C37 H37A 0.9800 . ?
C37 H37B 0.9800 . ?
C37 H37C 0.9800 . ?
C41 C46 1.391(4) . ?
C41 C42 1.404(4) . ?
C42 C43 1.369(4) . ?
C42 H42 0.9500 . ?
C43 C44 1.397(4) . ?
C43 H43 0.9500 . ?
C44 C45 1.391(4) . ?
C45 C46 1.390(4) . ?
C45 H45 0.9500 . ?
C46 H46 0.9500 . ?
C47 H47A 0.9800 . ?
C47 H47B 0.9800 . ?
C47 H47C 0.9800 . ?
C61 C66 1.382(4) . ?
C61 C62 1.386(4) . ?
C62 C63 1.389(4) . ?
C62 H62 0.9500 . ?
C63 C64 1.388(4) . ?
C63 H63 0.9500 . ?
C64 C65 1.384(4) . ?
C64 C67 1.530(4) . ?
C65 C66 1.386(4) . ?
C65 H65 0.9500 . ?
C66 H66 0.9500 . ?
C67 C69 1.489(5) . ?
C67 C68 1.538(5) . ?
C67 C70 1.547(5) . ?
C68 H68A 0.9800 . ?
C68 H68B 0.9800 . ?
C68 H68C 0.9800 . ?
C69 H69A 0.9800 . ?
C69 H69B 0.9800 . ?
C69 H69C 0.9800 . ?
C70 H70A 0.9800 . ?
C70 H70B 0.9800 . ?
C70 H70C 0.9800 . ?
C71 C72 1.385(4) . ?
C71 C76 1.388(4) . ?
C72 C73 1.375(4) . ?
C72 H72 0.9500 . ?
C73 C74 1.391(4) . ?
C73 H73 0.9500 . ?
C74 C75 1.389(5) . ?
C74 C77 1.513(4) . ?
C75 C76 1.392(4) . ?
C75 H75 0.9500 . ?
C76 H76 0.9500 . ?
C78A C77 1.385(12) . ?
C78A H78A 0.9800 . ?
C78A H78B 0.9800 . ?
C78A H78C 0.9800 . ?
C79A C77 1.614(12) . ?
C79A H79A 0.9800 . ?
C79A H79B 0.9800 . ?
C79A H79C 0.9800 . ?
C80A C77 1.583(10) . ?
C80A H80A 0.9800 . ?
C80A H80B 0.9800 . ?
C80A H80C 0.9800 . ?
C78 C77 1.603(9) . ?
C78 H78D 0.9800 . ?
C78 H78E 0.9800 . ?
C78 H78F 0.9800 . ?
C79 C77 1.405(8) . ?
C79 H79D 0.9800 . ?
C79 H79E 0.9800 . ?
C79 H79F 0.9800 . ?
C80 C77 1.636(9) . ?
C80 H80D 0.9800 . ?
C80 H80E 0.9800 . ?
C80 H80F 0.9800 . ?
C91 C96 1.390(4) . ?
C91 C92 1.391(4) . ?
C92 C93 1.385(4) . ?
C92 H92 0.9500 . ?
C93 C94 1.383(5) . ?
C93 H93 0.9500 . ?
C94 C95 1.389(5) . ?
C95 C96 1.392(5) . ?
C95 H95 0.9500 . ?
C96 H96 0.9500 . ?
C97 H97A 0.9800 . ?
C97 H97B 0.9800 . ?
C97 H97C 0.9800 . ?
C111 C116 1.371(6) . ?
C111 C112 1.396(5) . ?
C112 C113 1.397(6) . ?
C112 H112 0.9500 . ?
C113 C114 1.360(7) . ?
C113 H113 0.9500 . ?
C114 C115 1.360(6) . ?
C114 H114 0.9500 . ?
C115 C116 1.390(6) . ?
C115 H115 0.9500 . ?
C116 H116 0.9500 . ?
C121 C122 1.383(6) . ?
C121 C126 1.401(5) . ?
C122 C123 1.409(6) . ?
C122 H122 0.9500 . ?
C123 C124 1.412(8) . ?
C123 H123 0.9500 . ?
C124 C125 1.384(9) . ?
C124 H124 0.9500 . ?
C125 C126 1.352(7) . ?
C125 H125 0.9500 . ?
C126 H126 0.9500 . ?
C131 C136 1.367(6) . ?
C131 C132 1.398(6) . ?
C132 C133 1.397(5) . ?
C132 H132 0.9500 . ?
C133 C134 1.372(7) . ?
C133 H133 0.9500 . ?
C134 C135 1.362(7) . ?
C134 H134 0.9500 . ?
C135 C136 1.410(6) . ?
C135 H135 0.9500 . ?
C136 H136 0.9500 . ?

loop_
_geom_torsion_atom_site_label_1
_geom_torsion_atom_site_label_2
_geom_torsion_atom_site_label_3
_geom_torsion_atom_site_label_4
_geom_torsion
_geom_torsion_site_symmetry_1
_geom_torsion_site_symmetry_2
_geom_torsion_site_symmetry_3
_geom_torsion_site_symmetry_4
_geom_torsion_publ_flag
O7 Gd1 O1 C1 127.5(2) . . . . ?
O6 Gd1 O1 C1 -135.8(3) . . . . ?
O4 Gd1 O1 C1 53.0(3) . . . . ?
O10 Gd1 O1 C1 -74.4(2) . . . . ?
O3 Gd1 O1 C1 6.1(2) . . . . ?
O9 Gd1 O1 C1 -158.8(2) . . . . ?
O7 Gd1 O3 C3 -76.5(3) . . . . ?
O6 Gd1 O3 C3 164.6(3) . . . . ?
O4 Gd1 O3 C3 -143.2(3) . . . . ?
O10 Gd1 O3 C3 95.0(3) . . . . ?
O9 Gd1 O3 C3 34.3(4) . . . . ?
O1 Gd1 O3 C3 1.3(3) . . . . ?
O7 Gd1 O4 C4 86.1(3) . . . . ?
O6 Gd1 O4 C4 -11.3(3) . . . . ?
O10 Gd1 O4 C4 -78.0(3) . . . . ?
O3 Gd1 O4 C4 -148.6(3) . . . . ?
O9 Gd1 O4 C4 33.0(3) . . . . ?
O1 Gd1 O4 C4 165.1(2) . . . . ?
O7 Gd1 O6 C6 -62.0(3) . . . . ?
O4 Gd1 O6 C6 15.2(3) . . . . ?
O10 Gd1 O6 C6 138.7(3) . . . . ?
O3 Gd1 O6 C6 68.0(3) . . . . ?
O9 Gd1 O6 C6 -134.1(3) . . . . ?
O1 Gd1 O6 C6 -157.7(2) . . . . ?
O6 Gd1 O7 C7 -51.0(3) . . . . ?
O4 Gd1 O7 C7 -121.7(3) . . . . ?
O10 Gd1 O7 C7 17.6(4) . . . . ?
O3 Gd1 O7 C7 174.7(2) . . . . ?
O9 Gd1 O7 C7 22.3(2) . . . . ?
O1 Gd1 O7 C7 106.6(3) . . . . ?
O7 Gd1 O9 C9 -24.0(2) . . . . ?
O6 Gd1 O9 C9 74.4(2) . . . . ?
O4 Gd1 O9 C9 30.9(3) . . . . ?
O10 Gd1 O9 C9 154.3(2) . . . . ?
O3 Gd1 O9 C9 -145.8(2) . . . . ?
O1 Gd1 O9 C9 -114.5(2) . . . . ?
Gd1 O1 C1 C2 -8.1(4) . . . . ?
Gd1 O1 C1 C11 173.28(16) . . . . ?
O1 C1 C2 C3 1.1(5) . . . . ?
C11 C1 C2 C3 179.7(3) . . . . ?
Gd1 O3 C3 C2 -6.5(5) . . . . ?
Gd1 O3 C3 C31 172.9(2) . . . . ?
C1 C2 C3 O3 5.8(5) . . . . ?
C1 C2 C3 C31 -173.6(3) . . . . ?
Gd1 O4 C4 C5 4.8(4) . . . . ?
Gd1 O4 C4 C41 -177.95(18) . . . . ?
O4 C4 C5 C6 6.4(4) . . . . ?
C41 C4 C5 C6 -170.7(3) . . . . ?
Gd1 O6 C6 C5 -12.2(5) . . . . ?
Gd1 O6 C6 C61 169.1(2) . . . . ?
C4 C5 C6 O6 -3.1(5) . . . . ?
C4 C5 C6 C61 175.6(3) . . . . ?
Gd1 O7 C7 C8 -16.3(4) . . . . ?
Gd1 O7 C7 C71 162.36(18) . . . . ?
O7 C7 C8 C9 -1.6(5) . . . . ?
C71 C7 C8 C9 179.8(3) . . . . ?
Gd1 O9 C9 C8 20.4(4) . . . . ?
Gd1 O9 C9 C91 -158.78(18) . . . . ?
C7 C8 C9 O9 -1.1(4) . . . . ?
C7 C8 C9 C91 178.0(3) . . . . ?
O1 C1 C11 C12 33.3(4) . . . . ?
C2 C1 C11 C12 -145.4(3) . . . . ?
O1 C1 C11 C16 -145.9(3) . . . . ?
C2 C1 C11 C16 35.4(4) . . . . ?
C16 C11 C12 C13 -0.8(4) . . . . ?
C1 C11 C12 C13 180.0(3) . . . . ?
C11 C12 C13 C14 2.0(5) . . . . ?
C12 C13 C14 C15 -1.3(5) . . . . ?
C12 C13 C14 C17 178.5(3) . . . . ?
C13 C14 C15 C16 -0.6(5) . . . . ?
C17 C14 C15 C16 179.6(3) . . . . ?
C14 C15 C16 C11 1.8(5) . . . . ?
C12 C11 C16 C15 -1.1(4) . . . . ?
C1 C11 C16 C15 178.1(3) . . . . ?
C13 C14 C17 C19 -122.8(4) . . . . ?
C15 C14 C17 C19 57.0(4) . . . . ?
C13 C14 C17 C20 117.3(3) . . . . ?
C15 C14 C17 C20 -62.9(4) . . . . ?
C13 C14 C17 C18 -1.1(4) . . . . ?
C15 C14 C17 C18 178.6(3) . . . . ?
O3 C3 C31 C32 -175.2(3) . . . . ?
C2 C3 C31 C32 4.2(4) . . . . ?
O3 C3 C31 C36 1.7(4) . . . . ?
C2 C3 C31 C36 -178.9(3) . . . . ?
C36 C31 C32 C33 0.2(4) . . . . ?
C3 C31 C32 C33 177.1(3) . . . . ?
C31 C32 C33 C34 1.1(4) . . . . ?
C37 O2 C34 C33 179.5(3) . . . . ?
C37 O2 C34 C35 -0.5(5) . . . . ?
C32 C33 C34 O2 179.1(3) . . . . ?
C32 C33 C34 C35 -0.9(5) . . . . ?
O2 C34 C35 C36 179.5(3) . . . . ?
C33 C34 C35 C36 -0.5(5) . . . . ?
C34 C35 C36 C31 1.9(5) . . . . ?
C32 C31 C36 C35 -1.7(5) . . . . ?
C3 C31 C36 C35 -178.8(3) . . . . ?
O4 C4 C41 C46 -174.6(3) . . . . ?
C5 C4 C41 C46 2.7(4) . . . . ?
O4 C4 C41 C42 2.7(4) . . . . ?
C5 C4 C41 C42 -180.0(3) . . . . ?
C46 C41 C42 C43 1.0(4) . . . . ?
C4 C41 C42 C43 -176.5(3) . . . . ?
C41 C42 C43 C44 -0.6(4) . . . . ?
C47 O5 C44 C45 -7.2(4) . . . . ?
C47 O5 C44 C43 173.7(3) . . . . ?
C42 C43 C44 O5 178.5(3) . . . . ?
C42 C43 C44 C45 -0.6(4) . . . . ?
O5 C44 C45 C46 -177.6(3) . . . . ?
C43 C44 C45 C46 1.5(4) . . . . ?
C44 C45 C46 C41 -1.1(4) . . . . ?
C42 C41 C46 C45 -0.1(4) . . . . ?
C4 C41 C46 C45 177.2(3) . . . . ?
O6 C6 C61 C66 -2.7(4) . . . . ?
C5 C6 C61 C66 178.6(3) . . . . ?
O6 C6 C61 C62 177.3(3) . . . . ?
C5 C6 C61 C62 -1.4(4) . . . . ?
C66 C61 C62 C63 1.7(4) . . . . ?
C6 C61 C62 C63 -178.3(3) . . . . ?
C61 C62 C63 C64 -1.2(5) . . . . ?
C62 C63 C64 C65 -0.5(5) . . . . ?
C62 C63 C64 C67 -178.3(3) . . . . ?
C63 C64 C65 C66 1.7(5) . . . . ?
C67 C64 C65 C66 179.4(3) . . . . ?
C62 C61 C66 C65 -0.5(5) . . . . ?
C6 C61 C66 C65 179.5(3) . . . . ?
C64 C65 C66 C61 -1.2(6) . . . . ?
C65 C64 C67 C69 127.9(4) . . . . ?
C63 C64 C67 C69 -54.4(4) . . . . ?
C65 C64 C67 C68 -109.5(4) . . . . ?
C63 C64 C67 C68 68.2(4) . . . . ?
C65 C64 C67 C70 6.4(5) . . . . ?
C63 C64 C67 C70 -175.9(3) . . . . ?
O7 C7 C71 C72 -33.4(4) . . . . ?
C8 C7 C71 C72 145.3(3) . . . . ?
O7 C7 C71 C76 143.3(3) . . . . ?
C8 C7 C71 C76 -37.9(4) . . . . ?
C76 C71 C72 C73 -2.0(4) . . . . ?
C7 C71 C72 C73 174.9(3) . . . . ?
C71 C72 C73 C74 -2.1(5) . . . . ?
C72 C73 C74 C75 4.1(5) . . . . ?
C72 C73 C74 C77 -173.7(3) . . . . ?
C73 C74 C75 C76 -2.0(5) . . . . ?
C77 C74 C75 C76 175.8(3) . . . . ?
C72 C71 C76 C75 4.0(5) . . . . ?
C7 C71 C76 C75 -172.8(3) . . . . ?
C74 C75 C76 C71 -2.0(5) . . . . ?
C75 C74 C77 C78A -114.7(9) . . . . ?
C73 C74 C77 C78A 63.1(10) . . . . ?
C75 C74 C77 C79 61.6(7) . . . . ?
C73 C74 C77 C79 -120.6(6) . . . . ?
C75 C74 C77 C80A 10.3(7) . . . . ?
C73 C74 C77 C80A -172.0(6) . . . . ?
C75 C74 C77 C78 -165.5(6) . . . . ?
C73 C74 C77 C78 12.2(7) . . . . ?
C75 C74 C77 C79A 118.6(6) . . . . ?
C73 C74 C77 C79A -63.7(7) . . . . ?
C75 C74 C77 C80 -57.6(5) . . . . ?
C73 C74 C77 C80 120.2(5) . . . . ?
O9 C9 C91 C96 26.4(4) . . . . ?
C8 C9 C91 C96 -152.7(3) . . . . ?
O9 C9 C91 C92 -154.6(3) . . . . ?
C8 C9 C91 C92 26.2(4) . . . . ?
C96 C91 C92 C93 -0.3(5) . . . . ?
C9 C91 C92 C93 -179.3(3) . . . . ?
C91 C92 C93 C94 0.3(5) . . . . ?
C92 C93 C94 O8 179.5(4) . . . . ?
C92 C93 C94 C95 0.5(5) . . . . ?
C97 O8 C94 C93 -2.1(6) . . . . ?
C97 O8 C94 C95 176.9(4) . . . . ?
C93 C94 C95 C96 -1.2(6) . . . . ?
O8 C94 C95 C96 179.7(4) . . . . ?
C92 C91 C96 C95 -0.4(5) . . . . ?
C9 C91 C96 C95 178.6(3) . . . . ?
C94 C95 C96 C91 1.2(6) . . . . ?
O10 P1 C111 C116 -36.9(3) . . . . ?
C131 P1 C111 C116 85.5(3) . . . . ?
C121 P1 C111 C116 -159.4(3) . . . . ?
O10 P1 C111 C112 149.1(3) . . . . ?
C131 P1 C111 C112 -88.5(3) . . . . ?
C121 P1 C111 C112 26.6(4) . . . . ?
C116 C111 C112 C113 -1.6(6) . . . . ?
P1 C111 C112 C113 172.3(3) . . . . ?
C111 C112 C113 C114 -1.3(6) . . . . ?
C112 C113 C114 C115 3.0(7) . . . . ?
C113 C114 C115 C116 -1.9(7) . . . . ?
C112 C111 C116 C115 2.7(6) . . . . ?
P1 C111 C116 C115 -171.7(3) . . . . ?
C114 C115 C116 C111 -1.0(7) . . . . ?
O10 P1 C121 C122 3.0(3) . . . . ?
C131 P1 C121 C122 -119.0(3) . . . . ?
C111 P1 C121 C122 126.1(3) . . . . ?
O10 P1 C121 C126 -179.4(3) . . . . ?
C131 P1 C121 C126 58.6(4) . . . . ?
C111 P1 C121 C126 -56.3(3) . . . . ?
C126 C121 C122 C123 0.9(6) . . . . ?
P1 C121 C122 C123 178.6(3) . . . . ?
C121 C122 C123 C124 1.8(6) . . . . ?
C122 C123 C124 C125 -2.4(7) . . . . ?
C123 C124 C125 C126 0.2(8) . . . . ?
C124 C125 C126 C121 2.6(7) . . . . ?
C122 C121 C126 C125 -3.2(6) . . . . ?
P1 C121 C126 C125 179.3(3) . . . . ?
O10 P1 C131 C136 -70.3(4) . . . . ?
C121 P1 C131 C136 49.0(4) . . . . ?
C111 P1 C131 C136 169.2(3) . . . . ?
O10 P1 C131 C132 107.5(3) . . . . ?
C121 P1 C131 C132 -133.2(3) . . . . ?
C111 P1 C131 C132 -13.0(4) . . . . ?
C136 C131 C132 C133 1.2(6) . . . . ?
P1 C131 C132 C133 -176.5(3) . . . . ?
C131 C132 C133 C134 1.1(6) . . . . ?
C132 C133 C134 C135 -2.7(7) . . . . ?
C133 C134 C135 C136 1.9(8) . . . . ?
C132 C131 C136 C135 -2.0(6) . . . . ?
P1 C131 C136 C135 175.8(4) . . . . ?
C134 C135 C136 C131 0.5(8) . . . . ?
